data_2015777
loop_
_publ_author_name
'Sakai, Ken'
'Yokokawa, Kazuo'
'Yokoyama, Yoshimi'

_publ_section_title
;
 Pt~2~^II^ and Pt~2~^III^ dimers containing a
 Pt~2~(2,2'-bipyridine)~2~(\m-<i>N</i>,<i>N</i>-dimethylguanidinato)~2~
 unit
;
_journal_coeditor_code BM3021
_journal_issue 2
_journal_name_full 'Acta Crystallographica Section C'
_journal_page_first m36
_journal_page_last m41
_journal_paper_doi 10.1107/S0108270106053601
_journal_volume 63
_journal_year 2007
_chemical_formula_iupac '[Pt2 (C3 H8 N3)2 (C10 H8 N2)2] (P F6)2, 2C2 H3 N'
_chemical_formula_moiety 'C26 H32 N10 Pt2 2+ , 2F6 P - , 2C2 H3 N'
_chemical_formula_sum 'C30 H38 F12 N12 P2 Pt2'
_chemical_formula_weight 1246.84
_chemical_name_systematic
;
bis(\m 1,1-dimethylguanidinato)bis[(2,2'-bipyridine)platinum(II)](Pt---Pt)
bis(hexafluorophosphate) bis(acetonitrile)
;
_space_group_IT_number 2
_symmetry_cell_setting triclinic
_symmetry_space_group_name_Hall '-P 1'
_symmetry_space_group_name_H-M 'P -1'
_atom_sites_solution_hydrogens geom
_atom_sites_solution_primary direct
_atom_sites_solution_secondary difmap
_cell_angle_alpha 94.9450(10)
_cell_angle_beta 94.6210(10)
_cell_angle_gamma 108.2950(10)
_cell_formula_units_Z 2
_cell_length_a 12.5270(10)
_cell_length_b 12.6060(10)
_cell_length_c 13.3233(11)
_cell_measurement_reflns_used 7382
_cell_measurement_temperature 100.0(10)
_cell_measurement_theta_max 27.49
_cell_measurement_theta_min 2.44
_cell_volume 1977.2(3)
_computing_cell_refinement 'SAINT (Bruker, 2001)'
_computing_data_collection 'SMART (Bruker, 2001)'
_computing_data_reduction SAINT
_computing_molecular_graphics 'KENX (Sakai, 2004)'
_computing_publication_material
;
SHELXL97, TEXSAN (Molecular Structure Corporation, 2001),
KENX and ORTEPII (Johnson, 1976)
;
_computing_structure_refinement 'SHELXL97 (Sheldrick, 1997)'
_computing_structure_solution 'SHELXS97 (Sheldrick, 1997)'
_diffrn_ambient_temperature 100.0(10)
_diffrn_detector_area_resol_mean 8.366
_diffrn_measured_fraction_theta_full 0.994
_diffrn_measured_fraction_theta_max 0.994
_diffrn_measurement_device 'Bruker SMART APEX CCD area-detector'
_diffrn_measurement_method \w
_diffrn_radiation_monochromator graphite
_diffrn_radiation_source 'sealed tube'
_diffrn_radiation_type MoK\a
_diffrn_radiation_wavelength 0.71073
_diffrn_reflns_av_R_equivalents 0.0451
_diffrn_reflns_av_sigmaI/netI 0.0567
_diffrn_reflns_limit_h_max 16
_diffrn_reflns_limit_h_min -16
_diffrn_reflns_limit_k_max 16
_diffrn_reflns_limit_k_min -16
_diffrn_reflns_limit_l_max 17
_diffrn_reflns_limit_l_min -17
_diffrn_reflns_number 23482
_diffrn_reflns_theta_full 27.10
_diffrn_reflns_theta_max 27.10
_diffrn_reflns_theta_min 2.18
_diffrn_standards_decay_% 0
_exptl_absorpt_coefficient_mu 7.246
_exptl_absorpt_correction_T_max 0.5210
_exptl_absorpt_correction_T_min 0.3838
_exptl_absorpt_correction_type multi-scan
_exptl_absorpt_process_details '(SADABS; Sheldrick, 1996)'
_exptl_crystal_colour 'dark red'
_exptl_crystal_density_diffrn 2.094
_exptl_crystal_density_method 'not measured'
_exptl_crystal_description 'square prism'
_exptl_crystal_F_000 1192
_exptl_crystal_size_max 0.21
_exptl_crystal_size_mid 0.16
_exptl_crystal_size_min 0.09
_refine_diff_density_max 4.41
_refine_diff_density_min -2.80
_refine_ls_extinction_expression none
_refine_ls_extinction_method none
_refine_ls_goodness_of_fit_ref 1.15
_refine_ls_hydrogen_treatment constr
_refine_ls_matrix_type full
_refine_ls_number_parameters 497
_refine_ls_number_reflns 8671
_refine_ls_number_restraints 288
_refine_ls_restrained_S_all 1.15
_refine_ls_R_factor_all 0.0806
_refine_ls_R_factor_gt 0.0612
_refine_ls_shift/su_max 0.000
_refine_ls_shift/su_mean 0.000
_refine_ls_structure_factor_coef Fsqd
_refine_ls_weighting_details 'calc w = 1/[\s^2^(Fo^2^)+(0.0584P)^2^+40.2739P] where P=(Fo^2^+2Fc^2^)/3'
_refine_ls_weighting_scheme calc
_refine_ls_wR_factor_gt 0.1452
_refine_ls_wR_factor_ref 0.1541
_reflns_number_gt 6882
_reflns_number_total 8671
_reflns_threshold_expression I>2\s(I)
_cod_data_source_file bm3021.cif
_cod_data_source_block I
_cod_depositor_comments
;
The following automatic conversions were performed:
'_symmetry_cell_setting' value 'Triclinic' changed to 'triclinic'
according to '/home/saulius/struct/CIF-dictionaries/cif_core.dic'
dictionary named 'cif_core.dic' version 2.4.1 from 2010-06-29.

Automatic conversion script
Id: cif_fix_enum 1527 2010-12-29 10:47:43Z saulius 

The following automatic conversions were performed:

'_symmetry_cell_setting' value 'Triclinic' changed to 'triclinic'
according to /home/saulius/struct/CIF-dictionaries/cif_core.dic
dictionary named 'cif_core.dic' version 2.4.1 from 2010-06-29.

Automatic conversion script
Id: cif_fix_values 1715 2011-07-08 13:25:40Z adriana 
;
_cod_original_cell_volume 1977.3(3)
_cod_database_code 2015777
_cod_database_fobs_code 2015777

loop_
_symmetry_equiv_pos_as_xyz
'x, y, z'
'-x, -y, -z'

loop_
_atom_site_type_symbol
_atom_site_label
_atom_site_fract_x
_atom_site_fract_y
_atom_site_fract_z
_atom_site_U_iso_or_equiv
_atom_site_adp_type
_atom_site_calc_flag
_atom_site_refinement_flags
_atom_site_occupancy
Pt Pt1 0.11566(3) 0.08579(3) 0.36844(3) 0.01635(12) Uani d . 1
Pt Pt2 0.10613(4) 0.06965(4) 0.15293(3) 0.01971(13) Uani d . 1
P P1 0.8406(3) 0.4255(3) 0.3009(3) 0.0384(9) Uani d D 1
P P2 0.4158(3) 0.7886(3) 0.1596(3) 0.0461(10) Uani d D 1
F F1A 0.8824(12) 0.4760(11) 0.4138(6) 0.0588(15) Uiso d PD 0.666(15)
F F1B 0.9222(17) 0.4825(17) 0.3985(12) 0.0588(15) Uiso d PD 0.334(15)
F F2A 0.8951(11) 0.3309(9) 0.3155(10) 0.0588(15) Uiso d PD 0.666(15)
F F2B 0.8603(19) 0.3117(12) 0.3156(17) 0.0588(15) Uiso d PD 0.334(15)
F F3A 0.7257(8) 0.3533(10) 0.3264(11) 0.0588(15) Uiso d PD 0.666(15)
F F3B 0.7417(15) 0.392(2) 0.3715(16) 0.0588(15) Uiso d PD 0.334(15)
F F4A 0.7938(11) 0.5252(9) 0.2833(11) 0.0588(15) Uiso d PD 0.666(15)
F F4B 0.8133(19) 0.5367(12) 0.2889(17) 0.0588(15) Uiso d PD 0.334(15)
F F5A 0.9597(8) 0.5027(11) 0.2721(10) 0.0588(15) Uiso d PD 0.666(15)
F F5B 0.9352(15) 0.459(2) 0.2331(15) 0.0588(15) Uiso d PD 0.334(15)
F F6A 0.8086(12) 0.3797(10) 0.1848(6) 0.0588(15) Uiso d PD 0.666(15)
F F6B 0.7509(17) 0.3657(16) 0.2083(13) 0.0588(15) Uiso d PD 0.334(15)
F F7A 0.3359(11) 0.7822(13) 0.2428(10) 0.0686(17) Uiso d PD 0.556(9)
F F7B 0.4019(16) 0.7501(15) 0.2698(12) 0.0686(17) Uiso d PD 0.444(9)
F F8A 0.3159(11) 0.6951(11) 0.0893(10) 0.0686(17) Uiso d PD 0.556(9)
F F8B 0.3053(15) 0.7018(15) 0.1171(13) 0.0686(17) Uiso d PD 0.444(9)
F F9A 0.4565(13) 0.6953(10) 0.2008(12) 0.0686(17) Uiso d PD 0.556(9)
F F9B 0.4838(14) 0.7067(14) 0.1404(14) 0.0686(17) Uiso d PD 0.444(9)
F F10A 0.5137(10) 0.8819(11) 0.2243(11) 0.0686(17) Uiso d PD 0.556(9)
F F10B 0.5301(11) 0.8814(13) 0.2072(13) 0.0686(17) Uiso d PD 0.444(9)
F F11A 0.3715(13) 0.8801(11) 0.1137(12) 0.0686(17) Uiso d PD 0.556(9)
F F11B 0.3543(15) 0.8758(13) 0.1874(14) 0.0686(17) Uiso d PD 0.444(9)
F F12A 0.4895(12) 0.7931(13) 0.0694(9) 0.0686(17) Uiso d PD 0.556(9)
F F12B 0.4374(16) 0.8330(15) 0.0558(8) 0.0686(17) Uiso d PD 0.444(9)
N N1 0.2814(8) 0.1466(8) 0.3592(8) 0.024(2) Uani d . 1
H H1 0.3251 0.1894 0.4121 0.028 Uiso calc R 1
N N2 0.2676(8) 0.0742(8) 0.1922(8) 0.025(2) Uani d . 1
H H2 0.2981 0.0388 0.1491 0.030 Uiso calc R 1
N N3 0.4453(9) 0.1598(9) 0.2831(9) 0.030(2) Uani d . 1
N N4 0.1053(8) 0.2377(8) 0.3428(8) 0.023(2) Uani d . 1
H H4 0.0671 0.2685 0.3820 0.027 Uiso calc R 1
N N5 0.1614(9) 0.2379(8) 0.1814(8) 0.024(2) Uani d . 1
H H5 0.1923 0.2772 0.1336 0.029 Uiso calc R 1
N N6 0.1921(10) 0.4077(8) 0.2814(9) 0.031(2) Uani d . 1
N N7 -0.0519(7) 0.0099(8) 0.3689(6) 0.0162(18) Uani d . 1
N N8 0.1153(8) -0.0700(8) 0.3934(7) 0.0193(19) Uani d . 1
N N9 -0.0579(9) 0.0569(8) 0.1160(7) 0.025(2) Uani d . 1
N N10 0.0371(8) -0.0991(8) 0.1287(7) 0.020(2) Uani d . 1
N N11 0.3817(12) 0.3533(12) 0.0642(11) 0.053(4) Uani d . 1
N N12 0.4108(12) 0.3541(10) 0.5344(11) 0.047(3) Uani d . 1
C C1 0.3300(10) 0.1261(10) 0.2772(10) 0.024(2) Uani d . 1
C C2 0.5131(13) 0.1613(15) 0.3773(13) 0.049(4) Uani d . 1
H H2A 0.4767 0.1823 0.4347 0.073 Uiso calc R 1
H H2B 0.5887 0.2162 0.3784 0.073 Uiso calc R 1
H H2C 0.5196 0.0864 0.3822 0.073 Uiso calc R 1
C C3 0.5018(11) 0.1522(11) 0.1926(11) 0.034(3) Uani d . 1
H H3A 0.5017 0.0748 0.1765 0.051 Uiso calc R 1
H H3B 0.5800 0.2032 0.2048 0.051 Uiso calc R 1
H H3C 0.4617 0.1735 0.1355 0.051 Uiso calc R 1
C C4 0.1537(9) 0.2935(10) 0.2690(9) 0.022(2) Uani d . 1
C C5 0.2023(13) 0.4692(11) 0.3799(12) 0.037(3) Uani d . 1
H H5A 0.1276 0.4710 0.3951 0.056 Uiso calc R 1
H H5B 0.2532 0.5463 0.3804 0.056 Uiso calc R 1
H H5C 0.2332 0.4323 0.4313 0.056 Uiso calc R 1
C C6 0.1969(13) 0.4695(11) 0.1932(12) 0.041(4) Uani d . 1
H H6A 0.1462 0.4205 0.1359 0.062 Uiso calc R 1
H H6B 0.2745 0.4939 0.1752 0.062 Uiso calc R 1
H H6C 0.1731 0.5354 0.2091 0.062 Uiso calc R 1
C C7 -0.1336(10) 0.0590(11) 0.3514(9) 0.024(2) Uani d . 1
H H7 -0.1124 0.1370 0.3447 0.029 Uiso calc R 1
C C8 -0.2463(11) -0.0041(11) 0.3436(9) 0.028(3) Uani d . 1
H H8 -0.3025 0.0308 0.3319 0.034 Uiso calc R 1
C C9 -0.2781(11) -0.1175(12) 0.3525(10) 0.032(3) Uani d . 1
H H9 -0.3555 -0.1625 0.3452 0.038 Uiso calc R 1
C C10 -0.1904(13) -0.1643(10) 0.3729(9) 0.034(3) Uani d . 1
H H10 -0.2105 -0.2416 0.3828 0.041 Uiso calc R 1
C C11 -0.0859(10) -0.1070(11) 0.3787(8) 0.023(3) Uani d . 1
C C12 0.0114(9) -0.1456(9) 0.3971(8) 0.016(2) Uani d . 1
C C13 0.0000(11) -0.2552(10) 0.4166(10) 0.027(3) Uani d . 1
H H13 -0.0728 -0.3080 0.4191 0.033 Uiso calc R 1
C C14 0.0952(11) -0.2855(10) 0.4321(10) 0.028(3) Uani d . 1
H H14 0.0894 -0.3593 0.4471 0.034 Uiso calc R 1
C C15 0.1993(11) -0.2083(10) 0.4259(10) 0.028(3) Uani d . 1
H H15 0.2655 -0.2295 0.4347 0.033 Uiso calc R 1
C C16 0.2080(10) -0.1015(10) 0.4072(9) 0.025(2) Uani d . 1
H H16 0.2804 -0.0486 0.4038 0.029 Uiso calc R 1
C C17 -0.0996(11) 0.1418(11) 0.1112(9) 0.027(3) Uani d . 1
H H17 -0.0490 0.2168 0.1245 0.033 Uiso calc R 1
C C18 -0.2124(12) 0.1248(12) 0.0878(9) 0.033(3) Uani d . 1
H H18 -0.2391 0.1871 0.0830 0.039 Uiso calc R 1
C C19 -0.2877(11) 0.0157(12) 0.0711(9) 0.032(3) Uani d . 1
H H19 -0.3667 0.0019 0.0564 0.039 Uiso calc R 1
C C20 -0.2440(11) -0.0731(11) 0.0764(9) 0.030(3) Uani d . 1
H H20 -0.2930 -0.1488 0.0659 0.036 Uiso calc R 1
C C21 -0.1309(10) -0.0499(11) 0.0968(9) 0.026(3) Uani d . 1
C C22 -0.0736(10) -0.1385(10) 0.1046(9) 0.024(3) Uani d . 1
C C23 -0.1324(12) -0.2517(12) 0.0931(10) 0.034(3) Uani d . 1
H H23 -0.2123 -0.2775 0.0769 0.041 Uiso calc R 1
C C24 -0.0751(12) -0.3278(11) 0.1052(10) 0.033(3) Uani d . 1
H H24 -0.1147 -0.4063 0.0982 0.039 Uiso calc R 1
C C25 0.0392(12) -0.2878(11) 0.1273(10) 0.033(3) Uani d . 1
H H25 0.0810 -0.3385 0.1342 0.039 Uiso calc R 1
C C26 0.0948(11) -0.1720(10) 0.1398(9) 0.025(3) Uani d . 1
H H26 0.1747 -0.1442 0.1564 0.030 Uiso calc R 1
C C27 0.4809(17) 0.3906(17) 0.0698(15) 0.062(5) Uani d . 1
C C28 0.6055(17) 0.4336(19) 0.0727(19) 0.077(7) Uani d . 1
H H28A 0.6400 0.4054 0.1287 0.116 Uiso calc R 1
H H28B 0.6314 0.5160 0.0829 0.116 Uiso calc R 1
H H28C 0.6276 0.4079 0.0085 0.116 Uiso calc R 1
C C29 0.4497(12) 0.4262(13) 0.5977(12) 0.038(3) Uani d . 1
C C30 0.5023(15) 0.5171(14) 0.6795(13) 0.051(4) Uani d . 1
H H30A 0.5088 0.4854 0.7434 0.077 Uiso calc R 1
H H30B 0.4556 0.5663 0.6856 0.077 Uiso calc R 1
H H30C 0.5778 0.5608 0.6644 0.077 Uiso calc R 1

loop_
_atom_site_aniso_label
_atom_site_aniso_U_11
_atom_site_aniso_U_22
_atom_site_aniso_U_33
_atom_site_aniso_U_12
_atom_site_aniso_U_13
_atom_site_aniso_U_23
Pt1 0.0165(2) 0.0139(2) 0.0205(2) 0.00729(16) 0.00405(16) 0.00098(16)
Pt2 0.0200(2) 0.0192(2) 0.0204(2) 0.00614(18) 0.00667(17) 0.00124(17)
P1 0.040(2) 0.0265(18) 0.048(2) 0.0130(16) -0.0051(17) -0.0021(15)
P2 0.029(2) 0.040(2) 0.074(3) 0.0121(17) 0.0087(19) 0.025(2)
N1 0.016(5) 0.025(5) 0.030(5) 0.008(4) 0.001(4) -0.002(4)
N2 0.017(5) 0.019(5) 0.035(6) 0.001(4) 0.008(4) -0.003(4)
N3 0.020(5) 0.023(5) 0.048(7) 0.009(4) 0.005(5) 0.003(5)
N4 0.024(5) 0.017(5) 0.031(5) 0.011(4) 0.010(4) 0.003(4)
N5 0.024(5) 0.017(5) 0.031(5) 0.005(4) 0.008(4) 0.003(4)
N6 0.034(6) 0.014(5) 0.042(6) 0.005(4) 0.005(5) 0.006(4)
N7 0.015(4) 0.023(5) 0.013(4) 0.007(4) 0.008(3) 0.005(3)
N8 0.016(5) 0.020(5) 0.026(5) 0.009(4) 0.011(4) 0.007(4)
N9 0.032(6) 0.023(5) 0.023(5) 0.011(4) 0.005(4) -0.002(4)
N10 0.025(5) 0.018(5) 0.016(5) 0.004(4) 0.004(4) 0.003(4)
N11 0.045(8) 0.045(8) 0.060(9) 0.003(7) 0.005(7) 0.002(7)
N12 0.048(8) 0.023(6) 0.059(8) -0.004(6) 0.012(7) 0.004(6)
C1 0.019(6) 0.017(5) 0.035(7) 0.005(5) 0.003(5) -0.004(5)
C2 0.034(8) 0.059(11) 0.055(10) 0.019(8) 0.001(7) 0.005(8)
C3 0.017(6) 0.031(7) 0.053(9) 0.005(5) 0.017(6) -0.004(6)
C4 0.015(5) 0.020(6) 0.031(6) 0.007(4) 0.004(5) -0.003(5)
C5 0.038(8) 0.017(6) 0.056(9) 0.009(6) 0.004(7) -0.002(6)
C6 0.043(8) 0.024(7) 0.067(10) 0.019(6) 0.019(7) 0.021(7)
C7 0.020(6) 0.027(6) 0.027(6) 0.009(5) 0.004(5) 0.002(5)
C8 0.024(6) 0.040(7) 0.029(6) 0.021(6) 0.003(5) 0.010(5)
C9 0.019(6) 0.045(8) 0.034(7) 0.009(6) 0.011(5) 0.016(6)
C10 0.062(10) 0.014(6) 0.024(6) 0.007(6) 0.005(6) 0.011(5)
C11 0.029(6) 0.049(8) 0.012(5) 0.035(6) 0.014(5) 0.018(5)
C12 0.015(5) 0.013(5) 0.016(5) 0.001(4) 0.001(4) 0.002(4)
C13 0.026(6) 0.017(6) 0.036(7) 0.003(5) 0.008(5) -0.001(5)
C14 0.035(7) 0.017(6) 0.036(7) 0.011(5) 0.011(6) 0.007(5)
C15 0.031(7) 0.025(6) 0.034(7) 0.020(5) 0.002(5) 0.002(5)
C16 0.020(6) 0.022(6) 0.030(6) 0.007(5) -0.001(5) -0.004(5)
C17 0.033(7) 0.031(7) 0.021(6) 0.014(6) 0.004(5) 0.000(5)
C18 0.041(8) 0.044(8) 0.019(6) 0.021(7) 0.001(5) 0.003(5)
C19 0.026(7) 0.045(8) 0.020(6) 0.004(6) 0.003(5) -0.003(5)
C20 0.030(7) 0.029(7) 0.023(6) -0.002(5) 0.001(5) -0.002(5)
C21 0.014(6) 0.044(8) 0.026(6) 0.011(5) 0.014(5) 0.012(5)
C22 0.017(6) 0.029(6) 0.018(6) -0.002(5) 0.005(4) -0.007(5)
C23 0.029(7) 0.043(8) 0.031(7) 0.012(6) 0.001(5) 0.010(6)
C24 0.033(7) 0.019(6) 0.040(8) 0.001(5) -0.002(6) 0.004(5)
C25 0.040(8) 0.023(6) 0.035(7) 0.011(6) 0.005(6) 0.003(5)
C26 0.031(7) 0.023(6) 0.021(6) 0.009(5) -0.002(5) 0.000(5)
C27 0.054(12) 0.061(12) 0.064(12) 0.007(10) 0.014(9) 0.008(9)
C28 0.054(12) 0.067(14) 0.107(18) 0.011(10) -0.007(12) 0.033(13)
C29 0.030(7) 0.036(8) 0.045(8) 0.003(6) 0.009(6) 0.012(7)
C30 0.057(11) 0.047(9) 0.047(9) 0.018(8) -0.009(8) -0.004(7)

loop_
_atom_type_symbol
_atom_type_description
_atom_type_scat_dispersion_real
_atom_type_scat_dispersion_imag
_atom_type_scat_source
C C 0.0033 0.0016 'International Tables Vol C Tables 4.2.6.8 and 6.1.1.4'
H H 0.0000 0.0000 'International Tables Vol C Tables 4.2.6.8 and 6.1.1.4'
N N 0.0061 0.0033 'International Tables Vol C Tables 4.2.6.8 and 6.1.1.4'
F F 0.0171 0.0103 'International Tables Vol C Tables 4.2.6.8 and 6.1.1.4'
P P 0.1023 0.0942 'International Tables Vol C Tables 4.2.6.8 and 6.1.1.4'
Pt Pt -1.7033 8.3905 'International Tables Vol C Tables 4.2.6.8 and 6.1.1.4'

loop_
_geom_angle_atom_site_label_1
_geom_angle_atom_site_label_2
_geom_angle_atom_site_label_3
_geom_angle
_geom_angle_publ_flag
N1 Pt1 N4 88.3(4) yes
N1 Pt1 N7 174.1(4) yes
N4 Pt1 N7 96.0(4) yes
N1 Pt1 N8 95.3(4) yes
N4 Pt1 N8 176.4(4) yes
N7 Pt1 N8 80.4(4) yes
N5 Pt2 N10 174.7(4) yes
N5 Pt2 N9 95.1(4) yes
N10 Pt2 N9 80.4(4) yes
N5 Pt2 N2 87.6(4) yes
N10 Pt2 N2 96.9(4) yes
N9 Pt2 N2 177.0(4) yes
N5 Pt2 Pt1 82.1(3) ?
N10 Pt2 Pt1 95.9(3) ?
N1 Pt1 Pt2 82.1(3) ?
N4 Pt1 Pt2 78.9(3) ?
N7 Pt1 Pt2 94.6(2) ?
N8 Pt1 Pt2 101.1(3) ?
N9 Pt2 Pt1 100.2(3) ?
N2 Pt2 Pt1 78.8(3) ?
F5B P1 F1B 92.5(7) ?
F5B P1 F2B 92.5(7) ?
F1B P1 F2B 90.3(7) ?
F5B P1 F6B 92.0(7) ?
F1B P1 F6B 175.5(8) ?
F2B P1 F6B 89.6(7) ?
F5B P1 F4B 91.0(7) ?
F1B P1 F4B 90.5(7) ?
F2B P1 F4B 176.3(8) ?
F6B P1 F4B 89.3(7) ?
F3A P1 F1A 93.1(6) ?
F3A P1 F2A 92.9(6) ?
F1A P1 F2A 89.9(6) ?
F3A P1 F4A 91.1(6) ?
F1A P1 F4A 90.5(6) ?
F2A P1 F4A 175.9(7) ?
F3A P1 F6A 91.7(5) ?
F1A P1 F6A 175.2(6) ?
F2A P1 F6A 89.3(5) ?
F4A P1 F6A 90.0(6) ?
F5B P1 F3B 179.5(8) ?
F1B P1 F3B 87.5(7) ?
F2B P1 F3B 87.9(7) ?
F6B P1 F3B 88.0(7) ?
F4B P1 F3B 88.5(7) ?
F3A P1 F5A 178.6(6) ?
F1A P1 F5A 87.8(5) ?
F2A P1 F5A 88.2(5) ?
F4A P1 F5A 87.7(5) ?
F6A P1 F5A 87.5(5) ?
F7A P2 F10A 92.7(6) ?
F7A P2 F9A 91.2(6) ?
F10A P2 F9A 91.9(6) ?
F8B P2 F12B 92.8(7) ?
F8B P2 F9B 93.1(7) ?
F12B P2 F9B 91.6(7) ?
F8B P2 F11B 91.0(7) ?
F12B P2 F11B 91.0(7) ?
F9B P2 F11B 175.1(9) ?
F7A P2 F12A 176.0(7) ?
F10A P2 F12A 90.7(6) ?
F9A P2 F12A 90.9(6) ?
F7A P2 F11A 89.6(6) ?
F10A P2 F11A 90.4(6) ?
F9A P2 F11A 177.6(7) ?
F12A P2 F11A 88.2(6) ?
F8B P2 F10B 178.1(8) ?
F12B P2 F10B 88.4(7) ?
F9B P2 F10B 88.4(7) ?
F11B P2 F10B 87.5(7) ?
F7A P2 F8A 88.8(6) ?
F10A P2 F8A 177.8(7) ?
F9A P2 F8A 89.7(6) ?
F12A P2 F8A 87.8(6) ?
F11A P2 F8A 88.1(6) ?
F8B P2 F7B 91.4(7) ?
F12B P2 F7B 175.8(9) ?
F9B P2 F7B 88.4(7) ?
F11B P2 F7B 88.6(7) ?
F10B P2 F7B 87.4(7) ?
C1 N1 Pt1 123.7(8) ?
C1 N2 Pt2 125.0(8) ?
C1 N3 C2 120.7(12) ?
C1 N3 C3 120.7(11) ?
C2 N3 C3 114.3(11) ?
C4 N4 Pt1 122.9(8) ?
C4 N5 Pt2 123.5(8) ?
C4 N6 C5 120.5(11) ?
C4 N6 C6 119.9(11) ?
C5 N6 C6 117.8(11) ?
C7 N7 C11 118.6(9) ?
C7 N7 Pt1 125.4(8) ?
C11 N7 Pt1 115.6(7) ?
C16 N8 C12 119.8(10) ?
C16 N8 Pt1 125.2(8) ?
C12 N8 Pt1 115.0(7) ?
C17 N9 C21 118.3(11) ?
C17 N9 Pt2 126.6(9) ?
C21 N9 Pt2 115.1(8) ?
C22 N10 C26 119.1(10) ?
C22 N10 Pt2 116.1(8) ?
C26 N10 Pt2 124.7(8) ?
N2 C1 N1 120.4(11) ?
N2 C1 N3 120.6(11) ?
N1 C1 N3 119.0(11) ?
N4 C4 N5 120.4(10) ?
N4 C4 N6 119.9(11) ?
N5 C4 N6 119.6(11) ?
N7 C7 C8 120.4(11) ?
C9 C8 C7 120.4(12) ?
C8 C9 C10 117.2(12) ?
C11 C10 C9 122.7(12) ?
C10 C11 N7 120.5(10) ?
C10 C11 C12 127.9(12) ?
N7 C11 C12 111.5(10) ?
N8 C12 C13 120.6(10) ?
N8 C12 C11 117.1(10) ?
C13 C12 C11 122.3(10) ?
C14 C13 C12 118.9(11) ?
C13 C14 C15 119.4(11) ?
C16 C15 C14 120.3(12) ?
N8 C16 C15 120.8(11) ?
N9 C17 C18 122.4(13) ?
C17 C18 C19 119.4(13) ?
C18 C19 C20 118.1(12) ?
C21 C20 C19 119.1(12) ?
C20 C21 N9 122.6(12) ?
C20 C21 C22 124.1(12) ?
N9 C21 C22 113.3(10) ?
N10 C22 C23 122.0(12) ?
N10 C22 C21 115.0(10) ?
C23 C22 C21 122.8(11) ?
C22 C23 C24 119.8(13) ?
C25 C24 C23 118.4(12) ?
C24 C25 C26 119.6(13) ?
N10 C26 C25 121.0(12) ?
N11 C27 C28 177(2) ?
N12 C29 C30 178.3(18) ?
C1 N1 H1 118.1 ?
Pt1 N1 H1 118.1 ?
C1 N2 H2 117.5 ?
Pt2 N2 H2 117.5 ?
C4 N4 H4 118.6 ?
Pt1 N4 H4 118.6 ?
C4 N5 H5 118.3 ?
Pt2 N5 H5 118.3 ?
N3 C2 H2A 109.5 ?
N3 C2 H2B 109.5 ?
H2A C2 H2B 109.5 ?
N3 C2 H2C 109.5 ?
H2A C2 H2C 109.5 ?
H2B C2 H2C 109.5 ?
N3 C3 H3A 109.5 ?
N3 C3 H3B 109.5 ?
H3A C3 H3B 109.5 ?
N3 C3 H3C 109.5 ?
H3A C3 H3C 109.5 ?
H3B C3 H3C 109.5 ?
N6 C5 H5A 109.5 ?
N6 C5 H5B 109.5 ?
H5A C5 H5B 109.5 ?
N6 C5 H5C 109.5 ?
H5A C5 H5C 109.5 ?
H5B C5 H5C 109.5 ?
N6 C6 H6A 109.5 ?
N6 C6 H6B 109.5 ?
H6A C6 H6B 109.5 ?
N6 C6 H6C 109.5 ?
H6A C6 H6C 109.5 ?
H6B C6 H6C 109.5 ?
N7 C7 H7 119.8 ?
C8 C7 H7 119.8 ?
C9 C8 H8 119.8 ?
C7 C8 H8 119.8 ?
C8 C9 H9 121.4 ?
C10 C9 H9 121.4 ?
C11 C10 H10 118.6 ?
C9 C10 H10 118.6 ?
C14 C13 H13 120.5 ?
C12 C13 H13 120.5 ?
C13 C14 H14 120.3 ?
C15 C14 H14 120.3 ?
C16 C15 H15 119.8 ?
C14 C15 H15 119.8 ?
N8 C16 H16 119.6 ?
C15 C16 H16 119.6 ?
N9 C17 H17 118.8 ?
C18 C17 H17 118.8 ?
C17 C18 H18 120.3 ?
C19 C18 H18 120.3 ?
C18 C19 H19 120.9 ?
C20 C19 H19 120.9 ?
C21 C20 H20 120.4 ?
C19 C20 H20 120.4 ?
C22 C23 H23 120.1 ?
C24 C23 H23 120.1 ?
C25 C24 H24 120.8 ?
C23 C24 H24 120.8 ?
C24 C25 H25 120.2 ?
C26 C25 H25 120.2 ?
N10 C26 H26 119.5 ?
C25 C26 H26 119.5 ?
C27 C28 H28A 109.5 ?
C27 C28 H28B 109.5 ?
H28A C28 H28B 109.5 ?
C27 C28 H28C 109.5 ?
H28A C28 H28C 109.5 ?
H28B C28 H28C 109.5 ?
C29 C30 H30A 109.5 ?
C29 C30 H30B 109.5 ?
H30A C30 H30B 109.5 ?
C29 C30 H30C 109.5 ?
H30A C30 H30C 109.5 ?
H30B C30 H30C 109.5 ?

loop_
_geom_bond_atom_site_label_1
_geom_bond_atom_site_label_2
_geom_bond_distance
_geom_bond_publ_flag
Pt1 Pt2 2.8512(6) yes
Pt1 N1 1.993(10) yes
Pt1 N4 2.016(9) yes
Pt1 N7 2.016(9) yes
Pt1 N8 2.019(9) yes
Pt2 N2 2.030(10) yes
Pt2 N5 2.005(10) yes
Pt2 N9 2.027(11) yes
Pt2 N10 2.014(9) yes
P1 F3A 1.524(8) ?
P1 F5B 1.525(9) ?
P1 F1B 1.554(9) ?
P1 F2B 1.556(9) ?
P1 F6B 1.562(9) ?
P1 F4B 1.562(9) ?
P1 F1A 1.562(8) ?
P1 F2A 1.568(8) ?
P1 F4A 1.571(8) ?
P1 F6A 1.577(8) ?
P1 F3B 1.589(9) ?
P1 F5A 1.602(8) ?
P2 F8B 1.500(17) ?
P2 F7A 1.543(8) ?
P2 F10A 1.543(9) ?
P2 F9A 1.545(8) ?
P2 F12B 1.547(6) ?
P2 F9B 1.548(9) ?
P2 F11B 1.565(9) ?
P2 F12A 1.567(8) ?
P2 F11A 1.575(8) ?
P2 F10B 1.579(9) ?
P2 F8A 1.590(9) ?
P2 F7B 1.592(16) ?
N1 C1 1.337(15) ?
N2 C1 1.316(16) ?
N3 C1 1.365(15) ?
N3 C2 1.453(19) ?
N3 C3 1.457(17) ?
N4 C4 1.333(15) ?
N5 C4 1.335(15) ?
N6 C4 1.358(15) ?
N6 C5 1.441(18) ?
N6 C6 1.460(17) ?
N7 C7 1.366(15) ?
N7 C11 1.421(15) ?
N8 C16 1.344(15) ?
N8 C12 1.359(14) ?
N9 C17 1.333(16) ?
N9 C21 1.359(16) ?
N10 C22 1.320(15) ?
N10 C26 1.348(16) ?
N11 C27 1.18(2) ?
N12 C29 1.138(19) ?
N1 H1 0.8800 ?
N2 H2 0.8800 ?
N4 H4 0.8800 ?
N5 H5 0.8800 ?
C2 H2A 0.9800 ?
C2 H2B 0.9800 ?
C2 H2C 0.9800 ?
C3 H3A 0.9800 ?
C3 H3B 0.9800 ?
C3 H3C 0.9800 ?
C5 H5A 0.9800 ?
C5 H5B 0.9800 ?
C5 H5C 0.9800 ?
C6 H6A 0.9800 ?
C6 H6B 0.9800 ?
C6 H6C 0.9800 ?
C7 H7 0.9500 ?
C8 H8 0.9500 ?
C9 H9 0.9500 ?
C10 H10 0.9500 ?
C13 H13 0.9500 ?
C7 C8 1.376(17) ?
C8 C9 1.376(19) ?
C9 C10 1.42(2) ?
C10 C11 1.273(19) ?
C11 C12 1.458(15) ?
C12 C13 1.393(16) ?
C13 C14 1.369(18) ?
C14 C15 1.374(18) ?
C15 C16 1.363(17) ?
C17 C18 1.367(19) ?
C18 C19 1.389(19) ?
C19 C20 1.40(2) ?
C20 C21 1.352(17) ?
C21 C22 1.511(18) ?
C22 C23 1.374(18) ?
C23 C24 1.378(19) ?
C24 C25 1.359(19) ?
C25 C26 1.395(17) ?
C27 C28 1.48(3) ?
C29 C30 1.46(2) ?
C14 H14 0.9500 ?
C15 H15 0.9500 ?
C16 H16 0.9500 ?
C17 H17 0.9500 ?
C18 H18 0.9500 ?
C19 H19 0.9500 ?
C20 H20 0.9500 ?
C23 H23 0.9500 ?
C24 H24 0.9500 ?
C25 H25 0.9500 ?
C26 H26 0.9500 ?
C28 H28A 0.9800 ?
C28 H28B 0.9800 ?
C28 H28C 0.9800 ?
C30 H30A 0.9800 ?
C30 H30B 0.9800 ?
C30 H30C 0.9800 ?

loop_
_geom_contact_atom_site_label_1
_geom_contact_atom_site_label_2
_geom_contact_distance
_geom_contact_site_symmetry_2
_geom_contact_publ_flag
Pt1 Pt1 4.9369(9) 2_556 ?
Pt2 Pt2 4.5660(9) 2 ?
Pt1 C11 3.416(10) 2_556 yes
Pt1 C10 3.470(13) 2_556 yes
Pt2 C21 3.361(12) 2 yes
N9 N10 3.366(13) 2 ?
N10 C17 3.390(15) 2 ?
C17 C26 3.402(17) 2 ?
C26 C18 3.493(18) 2 ?
N7 C12 3.344(14) 2_556 ?
N7 N8 3.406(12) 2_556 ?
N8 C7 3.376(15) 2_556 ?
C7 N8 3.376(15) 2_556 ?
C7 C16 3.464(17) 2_556 ?
C8 C16 3.408(18) 2_556 ?

loop_
_geom_torsion_atom_site_label_1
_geom_torsion_atom_site_label_2
_geom_torsion_atom_site_label_3
_geom_torsion_atom_site_label_4
_geom_torsion
_geom_torsion_publ_flag
N4 Pt1 Pt2 N5 22.0(4) yes
N8 Pt1 Pt2 N10 23.2(4) yes
N7 Pt1 Pt2 N9 23.4(4) yes
N1 Pt1 Pt2 N2 21.3(4) yes
C2 N3 C1 N2 -147.5(13) ?
C3 N3 C1 N2 7.9(18) ?
C2 N3 C1 N1 32.5(18) ?
C3 N3 C1 N1 -172.1(11) ?
C5 N6 C4 N4 12.6(18) ?
C6 N6 C4 N4 -152.2(12) ?
C5 N6 C4 N5 -169.5(12) ?
C6 N6 C4 N5 25.6(17) ?
C11 N7 C7 C8 0.0(16) ?
N7 C7 C8 C9 -0.5(19) ?
C7 C8 C9 C10 1.9(19) ?
C8 C9 C10 C11 -3(2) ?
C9 C10 C11 N7 2.8(19) ?
C9 C10 C11 C12 -178.7(11) ?
C7 N7 C11 C10 -1.2(16) ?
C7 N7 C11 C12 -180.0(9) ?
C16 N8 C12 C13 1.1(16) ?
C16 N8 C12 C11 -178.3(10) ?
C10 C11 C12 N8 175.9(12) ?
N7 C11 C12 N8 -5.4(13) ?
C10 C11 C12 C13 -3.4(19) ?
N7 C11 C12 C13 175.2(10) ?
N8 C12 C13 C14 0.0(18) ?
C11 C12 C13 C14 179.3(11) ?
C12 C13 C14 C15 -1.4(19) ?
C13 C14 C15 C16 2(2) ?
C12 N8 C16 C15 -0.7(17) ?
C14 C15 C16 N8 -0.7(19) ?
C21 N9 C17 C18 0.0(18) ?
N9 C17 C18 C19 1.9(19) ?
C17 C18 C19 C20 -1.6(18) ?
C18 C19 C20 C21 -0.5(18) ?
C19 C20 C21 N9 2.5(19) ?
C19 C20 C21 C22 180.0(11) ?
C17 N9 C21 C20 -2.3(18) ?
C17 N9 C21 C22 180.0(10) ?
C26 N10 C22 C23 1.8(17) ?
C26 N10 C22 C21 178.4(10) ?
C20 C21 C22 N10 -177.6(11) ?
N9 C21 C22 N10 0.1(15) ?
C20 C21 C22 C23 -1.1(19) ?
N9 C21 C22 C23 176.6(11) ?
N10 C22 C23 C24 -1.2(19) ?
C21 C22 C23 C24 -177.4(12) ?
C22 C23 C24 C25 -1(2) ?
C23 C24 C25 C26 2(2) ?
C22 N10 C26 C25 -0.7(17) ?
C24 C25 C26 N10 -1.0(19) ?
